data_7022315
loop_
_publ_author_name
'Orive, Joseba'
'Larrea, Edurne S.'
'Fern\'andez de Luis, Roberto'
'Iglesias, Marta'
'Mesa, Jos\'e L'
'Rojo, Te\'ofilo'
'Arriortua, Mar\'ia I'

_publ_section_title
;
 Amine templated open-framework vanadium(III) phosphites with catalytic
 properties.
;
_journal_issue 13
_journal_name_full 'Dalton transactions (Cambridge, England : 2003)'
_journal_page_first 4500
_journal_page_last 4512
_journal_paper_doi 10.1039/c2dt32286b
_journal_volume 42
_journal_year 2013
_chemical_formula_sum 'C40 H160 N8 O126.87 P34 V18'
_chemical_formula_weight 4753.58
_chemical_name_systematic
;
?
;
_space_group_IT_number 176
_symmetry_cell_setting hexagonal
_symmetry_space_group_name_Hall '-P 6c'
_symmetry_space_group_name_H-M 'P 63/m'
_atom_sites_solution_hydrogens geom
_atom_sites_solution_primary direct
_atom_sites_solution_secondary difmap
_audit_conform_dict_location ftp://ftp.iucr.org/pub/cif_core.dic
_audit_conform_dict_name cif_core.dic
_audit_conform_dict_version 2.4
_audit_creation_date 2012-01-16T17:23:03-00:00
_audit_creation_method 'WinGX routine CIF_UPDATE'
_cell_angle_alpha 90
_cell_angle_beta 90
_cell_angle_gamma 120
_cell_formula_units_Z 1
_cell_length_a 13.4107(3)
_cell_length_b 13.4107(3)
_cell_length_c 27.5678(7)
_cell_measurement_reflns_used 15923
_cell_measurement_temperature 100(2)
_cell_measurement_theta_max 29.4459
_cell_measurement_theta_min 2.8227
_cell_volume 4293.74(17)
_computing_cell_refinement
;
CrysAlisPro, Oxford Diffraction Ltd.,
Version 1.171.33.34d (release 27-02-2009 CrysAlis171 .NET)
(compiled Feb 27 2009,15:38:38)
;
_computing_data_collection
;
CrysAlisPro, Oxford Diffraction Ltd.,
Version 1.171.33.34d (release 27-02-2009 CrysAlis171 .NET)
(compiled Feb 27 2009,15:38:38)
;
_computing_data_reduction
;
CrysAlisPro, Oxford Diffraction Ltd.,
Version 1.171.33.34d (release 27-02-2009 CrysAlis171 .NET)
(compiled Feb 27 2009,15:38:38)
;
_computing_structure_refinement 'SHELXL-97 (Sheldrick, 2008)'
_diffrn_ambient_temperature 100(2)
_diffrn_detector_area_resol_mean 8.3504
_diffrn_measured_fraction_theta_full 0.992
_diffrn_measured_fraction_theta_max 0.992
_diffrn_measurement_device_type 'Goniometer KM4/Xcalibur, detector: Sapphire2 (large Be window)'
_diffrn_measurement_method '\w scans'
_diffrn_orient_matrix_UB_11 -0.0051748021
_diffrn_orient_matrix_UB_12 0.0021488498
_diffrn_orient_matrix_UB_13 0.0255375381
_diffrn_orient_matrix_UB_21 -0.0560483418
_diffrn_orient_matrix_UB_22 -0.0078144779
_diffrn_orient_matrix_UB_23 -0.0029141756
_diffrn_orient_matrix_UB_31 -0.0237498722
_diffrn_orient_matrix_UB_32 -0.0605401144
_diffrn_orient_matrix_UB_33 0.0012650832
_diffrn_radiation_monochromator graphite
_diffrn_radiation_type MoK\a
_diffrn_radiation_wavelength 0.71073
_diffrn_reflns_av_R_equivalents 0.0289
_diffrn_reflns_av_unetI/netI 0.0188
_diffrn_reflns_limit_h_max 16
_diffrn_reflns_limit_h_min -16
_diffrn_reflns_limit_k_max 16
_diffrn_reflns_limit_k_min -16
_diffrn_reflns_limit_l_max 33
_diffrn_reflns_limit_l_min -33
_diffrn_reflns_number 32685
_diffrn_reflns_theta_full 25.68
_diffrn_reflns_theta_max 25.68
_diffrn_reflns_theta_min 2.83
_exptl_absorpt_coefficient_mu 1.36
_exptl_absorpt_correction_T_max 0.926
_exptl_absorpt_correction_T_min 0.633
_exptl_absorpt_correction_type analytical
_exptl_absorpt_process_details
;
CrysAlisPro, Oxford Diffraction Ltd.,
Version 1.171.33.34d (release 27-02-2009 CrysAlis171 .NET)
(compiled Feb 27 2009,15:38:38)
Analytical numeric absorption correction using a multifaceted crystal
model based on expressions derived by R.C. Clark & J.S.
(Clark, R. C. & Reid, J. S. (1995). Acta Cryst. A51, 887-897)
;
_exptl_crystal_density_diffrn 1.838
_exptl_crystal_density_meas 1.81(3)
_exptl_crystal_density_method flotation
_exptl_crystal_F_000 2395
_exptl_crystal_size_max 0.4772
_exptl_crystal_size_mid 0.3399
_exptl_crystal_size_min 0.0634
_refine_diff_density_max 1.09
_refine_diff_density_min -0.898
_refine_diff_density_rms 0.133
_refine_ls_extinction_method none
_refine_ls_goodness_of_fit_ref 1.057
_refine_ls_hydrogen_treatment mixed
_refine_ls_matrix_type full
_refine_ls_number_parameters 207
_refine_ls_number_reflns 2769
_refine_ls_number_restraints 44
_refine_ls_restrained_S_all 1.061
_refine_ls_R_factor_all 0.0555
_refine_ls_R_factor_gt 0.0479
_refine_ls_shift/su_max 0.001
_refine_ls_shift/su_mean 0
_refine_ls_structure_factor_coef Fsqd
_refine_ls_weighting_details 'calc w=1/[\s^2^(Fo^2^)+(0.0747P)^2^+18.9021P] where P=(Fo^2^+2Fc^2^)/3'
_refine_ls_weighting_scheme calc
_refine_ls_wR_factor_gt 0.1355
_refine_ls_wR_factor_ref 0.1393
_reflns_number_gt 2368
_reflns_number_total 2769
_reflns_threshold_expression >2\s(I)
_cod_data_source_file c2dt32286b.txt
_cod_data_source_block compound_2
_cod_database_code 7022315

loop_
_symmetry_equiv_pos_as_xyz
'x, y, z'
'-x, -y, z+1/2'
'-y, x-y, z'
'y, -x+y, z+1/2'
'-x+y, -x, z'
'x-y, x, z+1/2'
'-x, -y, -z'
'x, y, -z-1/2'
'y, -x+y, -z'
'-y, x-y, -z-1/2'
'x-y, x, -z'
'-x+y, -x, -z-1/2'

loop_
_atom_site_label
_atom_site_type_symbol
_atom_site_fract_x
_atom_site_fract_y
_atom_site_fract_z
_atom_site_U_iso_or_equiv
_atom_site_adp_type
_atom_site_occupancy
_atom_site_symmetry_multiplicity
_atom_site_calc_flag
_atom_site_refinement_flags
_atom_site_disorder_assembly
_atom_site_disorder_group
V1 V 0 1 0.5 0.0075(3) Uani 1 6 d S . .
V2 V 0.29205(6) 0.85656(5) 0.52727(3) 0.0119(2) Uani 1 1 d . . .
V3 V 0 1 0.66457(4) 0.0140(3) Uani 1 3 d S . .
P1 P 0.16072(8) 0.97361(9) 0.58504(4) 0.0108(3) Uani 1 1 d D . .
P2 P 0.12631(9) 0.63004(8) 0.46384(4) 0.0110(3) Uani 1 1 d D . .
P3 P 0.3333 0.6667 0.59128(6) 0.0111(4) Uani 1 3 d SD . .
O1' O 0.2631(12) 1.0704(12) 0.6104(6) 0.038(7) Uiso 0.218(16) 1 d PD A 1
H1' H 0.3178 1.1001 0.5916 0.057 Uiso 0.218(16) 1 calc PR A 1
O2' O 0.1945(9) 0.6950(9) 0.4189(3) 0.022(4) Uiso 0.278(15) 1 d PD B 1
H2' H 0.1751 0.7415 0.4106 0.033 Uiso 0.278(15) 1 calc PR B 1
O3' O 0.3333 0.6667 0.6458(4) 0.052(14) Uiso 0.23(4) 3 d SPD C 1
H3' H 0.3379 0.6114 0.6557 0.079 Uiso 0.076(14) 1 calc PR C 1
P4A P 0.1942(3) 1.0569(5) 0.75 0.0225(11) Uani 0.720(15) 2 d SP . 1
O11A O 0.2055(19) 0.9473(19) 0.75 0.160(9) Uiso 0.720(15) 2 d SP . 1
H11A H 0.1412 0.89 0.75 0.24 Uiso 0.720(15) 2 calc SPR . 1
P4B P 0.2009(7) 1.1232(17) 0.75 0.043(5) Uani 0.280(15) 2 d SP . 2
O11B O 0.226(4) 1.257(3) 0.75 0.103(13) Uiso 0.280(15) 2 d SP . 2
H11B H 0.1646 1.2566 0.75 0.154 Uiso 0.280(15) 2 calc SPR . 2
O1 O 0.1495(2) 0.7162(2) 0.50424(12) 0.0173(6) Uani 1 1 d D B .
O2 O 0.1689(3) 0.5475(3) 0.47584(11) 0.0177(7) Uani 1 1 d D B .
O3 O 0.0000(2) 0.5686(2) 0.44972(11) 0.0166(6) Uani 1 1 d D B .
O4 O 0.1879(2) 0.8798(2) 0.57110(11) 0.0163(6) Uani 1 1 d D A .
O5 O 0.3247(3) 0.7713(2) 0.57724(12) 0.0200(7) Uani 1 1 d D C .
O6 O 0.2567(2) 0.9453(2) 0.47402(11) 0.0156(6) Uani 1 1 d D . .
O7 O 0.1438(3) 1.0714(3) 0.70438(13) 0.0340(8) Uani 1 1 d . . .
O8 O 0.0656(3) 0.9253(3) 0.62269(10) 0.0161(6) Uani 1 1 d D A .
O9 O 0.1361(2) 1.0266(2) 0.54056(10) 0.0115(6) Uani 1 1 d D A .
O10 O 0.3228(12) 1.1423(12) 0.75 0.142(5) Uiso 1 2 d S . .
H10A H 0.3335 1.2081 0.75 0.213 Uiso 0.720(15) 2 calc SPR . 1
H10B H 0.3188 1.0793 0.75 0.213 Uiso 0.280(15) 2 d SPR . 2
N1 N 0.4131(8) 1.0536(8) 0.3933(3) 0.059(2) Uiso 0.67 1 d PD . .
H1A H 0.4577 1.1299 0.3942 0.088 Uiso 0.67 1 calc PR D 1
H1B H 0.4456 1.0214 0.4106 0.088 Uiso 0.67 1 calc PR D 1
H1C H 0.3445 1.0338 0.4058 0.088 Uiso 0.67 1 calc PR D 1
C1A C 0.3996(19) 1.0148(18) 0.3440(5) 0.113(6) Uiso 0.395(16) 1 d PD E 1
H1A1 H 0.373 1.0511 0.3205 0.135 Uiso 0.395(16) 1 calc PR E 1
C2A C 0.3266(18) 0.8924(18) 0.3520(10) 0.113(6) Uiso 0.395(16) 1 d PD E 1
H2A1 H 0.3287 0.8724 0.3857 0.135 Uiso 0.395(16) 1 calc PR E 1
H2A2 H 0.2476 0.8666 0.3429 0.135 Uiso 0.395(16) 1 calc PR E 1
C3A C 0.5149(18) 1.0320(19) 0.3371(11) 0.113(6) Uiso 0.395(16) 1 d PD E 1
H3A1 H 0.5576 1.093 0.3139 0.135 Uiso 0.395(16) 1 calc PR E 1
H3A2 H 0.5568 1.0525 0.3676 0.135 Uiso 0.395(16) 1 calc PR E 1
C4A C 0.377(2) 0.8442(19) 0.3208(11) 0.113(6) Uiso 0.395(16) 1 d PD E 1
H4A1 H 0.3451 0.8329 0.2885 0.135 Uiso 0.395(16) 1 calc PR E 1
H4A2 H 0.3626 0.7704 0.3332 0.135 Uiso 0.395(16) 1 calc PR E 1
C5A C 0.4996(19) 0.924(2) 0.3194(12) 0.113(6) Uiso 0.395(16) 1 d PD E 1
H5A1 H 0.5284 0.9324 0.2865 0.135 Uiso 0.395(16) 1 calc PR E 1
H5A2 H 0.5404 0.8971 0.3398 0.135 Uiso 0.395(16) 1 calc PR E 1
C1B C 0.369(2) 1.016(3) 0.3447(6) 0.128(10) Uiso 0.271(16) 1 d PD E 2
H1B1 H 0.2883 0.9943 0.3404 0.153 Uiso 0.271(16) 1 calc PR E 2
C2B C 0.395(3) 0.927(2) 0.3320(13) 0.128(10) Uiso 0.271(16) 1 d PD E 2
H2B1 H 0.3581 0.8895 0.3019 0.153 Uiso 0.271(16) 1 calc PR E 2
H2B2 H 0.3714 0.8697 0.3575 0.153 Uiso 0.271(16) 1 calc PR E 2
C3B C 0.449(4) 1.114(3) 0.3154(11) 0.128(10) Uiso 0.271(16) 1 d PD E 2
H3B1 H 0.409 1.1273 0.2893 0.153 Uiso 0.271(16) 1 calc PR E 2
H3B2 H 0.4882 1.1828 0.3351 0.153 Uiso 0.271(16) 1 calc PR E 2
C4B C 0.520(3) 0.990(4) 0.3268(18) 0.128(10) Uiso 0.271(16) 1 d PD E 2
H4B1 H 0.5587 1.0184 0.3578 0.153 Uiso 0.271(16) 1 calc PR E 2
H4B2 H 0.5485 0.9451 0.3109 0.153 Uiso 0.271(16) 1 calc PR E 2
C5B C 0.531(3) 1.083(3) 0.2964(16) 0.128(10) Uiso 0.271(16) 1 d PD E 2
H5B1 H 0.5124 1.0576 0.263 0.153 Uiso 0.271(16) 1 calc PR E 2
H5B2 H 0.6082 1.1482 0.2978 0.153 Uiso 0.271(16) 1 calc PR E 2
H1 H 0.2524(15) 1.0561(17) 0.6054(9) 0.05 Uiso 0.782(16) 1 d PD A 2
H2 H 0.184(2) 0.689(2) 0.4261(7) 0.05 Uiso 0.722(15) 1 d PD B 2
H3 H 0.3333 0.6667 0.6385(4) 0.12(15) Uiso 0.77(4) 3 d SPD C 2
H6AW H 0.295(5) 0.974(7) 0.4484(16) 0.08(2) Uiso 1 1 d D . .
H6BW H 0.193(3) 0.943(7) 0.471(2) 0.08(2) Uiso 1 1 d D . .

loop_
_atom_site_aniso_label
_atom_site_aniso_U_11
_atom_site_aniso_U_22
_atom_site_aniso_U_33
_atom_site_aniso_U_23
_atom_site_aniso_U_13
_atom_site_aniso_U_12
V1 0.0062(5) 0.0062(5) 0.0100(8) 0 0 0.0031(2)
V2 0.0072(3) 0.0079(3) 0.0210(4) -0.0012(3) 0.0001(3) 0.0040(3)
V3 0.0162(4) 0.0162(4) 0.0098(6) 0 0 0.00808(19)
P1 0.0100(5) 0.0109(5) 0.0131(5) -0.0003(4) -0.0019(4) 0.0064(4)
P2 0.0075(5) 0.0076(5) 0.0179(5) 0.0017(4) 0.0016(4) 0.0038(4)
P3 0.0094(5) 0.0094(5) 0.0144(9) 0 0 0.0047(3)
P4A 0.0203(14) 0.042(3) 0.0150(13) 0 0 0.0224(15)
P4B 0.022(4) 0.062(10) 0.021(4) 0 0 0.004(4)
O1 0.0087(13) 0.0139(14) 0.0289(17) -0.0041(13) 0.0011(12) 0.0052(12)
O2 0.0155(15) 0.0148(15) 0.0281(17) 0.0035(13) 0.0050(13) 0.0115(12)
O3 0.0095(13) 0.0149(14) 0.0250(16) -0.0024(12) 0.0002(12) 0.0058(12)
O4 0.0154(14) 0.0162(14) 0.0218(15) 0.0030(12) 0.0022(12) 0.0112(12)
O5 0.0182(15) 0.0119(14) 0.0309(18) 0.0013(12) 0.0008(13) 0.0081(13)
O6 0.0116(14) 0.0120(14) 0.0220(16) 0.0000(12) -0.0015(12) 0.0050(12)
O7 0.0328(19) 0.042(2) 0.0229(18) -0.0020(16) -0.0097(15) 0.0160(17)
O8 0.0189(15) 0.0185(15) 0.0146(14) 0.0026(12) 0.0020(12) 0.0121(13)
O9 0.0096(13) 0.0116(13) 0.0135(14) -0.0002(11) -0.0008(11) 0.0055(11)

loop_
_atom_type_symbol
_atom_type_description
_atom_type_scat_dispersion_real
_atom_type_scat_dispersion_imag
_atom_type_scat_source
C C 0.0033 0.0016 'International Tables Vol C Tables 4.2.6.8 and 6.1.1.4'
H H 0 0 'International Tables Vol C Tables 4.2.6.8 and 6.1.1.4'
N N 0.0061 0.0033 'International Tables Vol C Tables 4.2.6.8 and 6.1.1.4'
O O 0.0106 0.006 'International Tables Vol C Tables 4.2.6.8 and 6.1.1.4'
P P 0.1023 0.0942 'International Tables Vol C Tables 4.2.6.8 and 6.1.1.4'
V V 0.3005 0.5294 'International Tables Vol C Tables 4.2.6.8 and 6.1.1.4'

loop_
_geom_angle_atom_site_label_1
_geom_angle_atom_site_label_2
_geom_angle_atom_site_label_3
_geom_angle
_geom_angle_site_symmetry_1
_geom_angle_site_symmetry_3
O9 V1 O9 92.17(11) 3_675 .
O9 V1 O9 92.17(11) 3_675 5_465
O9 V1 O9 92.17(11) . 5_465
O9 V1 O9 87.83(11) 3_675 11_666
O9 V1 O9 87.83(11) . 11_666
O9 V1 O9 180.0000(10) 5_465 11_666
O9 V1 O9 87.83(11) 3_675 7_576
O9 V1 O9 180.0000(10) . 7_576
O9 V1 O9 87.83(11) 5_465 7_576
O9 V1 O9 92.17(11) 11_666 7_576
O9 V1 O9 180.0000(10) 3_675 9_456
O9 V1 O9 87.83(11) . 9_456
O9 V1 O9 87.83(11) 5_465 9_456
O9 V1 O9 92.17(11) 11_666 9_456
O9 V1 O9 92.17(11) 7_576 9_456
O2 V2 O5 94.68(13) 5_565 .
O2 V2 O4 171.14(12) 5_565 .
O5 V2 O4 92.47(13) . .
O2 V2 O3 92.70(12) 5_565 11_666
O5 V2 O3 87.98(13) . 11_666
O4 V2 O3 92.77(12) . 11_666
O2 V2 O1 88.67(12) 5_565 .
O5 V2 O1 93.47(13) . .
O4 V2 O1 85.68(12) . .
O3 V2 O1 177.92(12) 11_666 .
O2 V2 O6 85.06(12) 5_565 .
O5 V2 O6 179.43(13) . .
O4 V2 O6 87.74(12) . .
O3 V2 O6 92.54(12) 11_666 .
O1 V2 O6 86.01(12) . .
O8 V3 O8 89.94(12) 5_465 .
O8 V3 O8 89.94(12) 5_465 3_675
O8 V3 O8 89.94(12) . 3_675
O8 V3 O7 177.45(15) 5_465 .
O8 V3 O7 89.77(14) . .
O8 V3 O7 87.53(14) 3_675 .
O8 V3 O7 87.53(14) 5_465 3_675
O8 V3 O7 177.45(14) . 3_675
O8 V3 O7 89.77(14) 3_675 3_675
O7 V3 O7 92.75(15) . 3_675
O8 V3 O7 89.77(14) 5_465 5_465
O8 V3 O7 87.53(14) . 5_465
O8 V3 O7 177.45(14) 3_675 5_465
O7 V3 O7 92.75(15) . 5_465
O7 V3 O7 92.75(15) 3_675 5_465
O1' P1 O8 105.1(7) . .
O1' P1 O4 109.7(7) . .
O8 P1 O4 108.53(17) . .
O1' P1 O9 106.6(7) . .
O8 P1 O9 114.53(16) . .
O4 P1 O9 112.13(16) . .
O1' P1 H1 3.0(16) . .
O8 P1 H1 107.7(12) . .
O4 P1 H1 107.2(12) . .
O9 P1 H1 106.4(12) . .
O2 P2 O3 112.67(17) . .
O2 P2 O1 112.75(18) . .
O3 P2 O1 110.43(16) . .
O2 P2 O2' 104.9(5) . .
O3 P2 O2' 106.8(5) . .
O1 P2 O2' 108.9(5) . .
O2 P2 H2 106.9(12) . .
O3 P2 H2 106.8(12) . .
O1 P2 H2 106.9(12) . .
O2' P2 H2 2.3(13) . .
O3' P3 O5 104.81(14) . .
O3' P3 O5 104.81(14) . 3_665
O5 P3 O5 113.70(11) . 3_665
O3' P3 O5 104.81(14) . 5_565
O5 P3 O5 113.70(11) . 5_565
O5 P3 O5 113.70(11) 3_665 5_565
O3' P3 H3 0.000(2) . .
O5 P3 H3 104.81(14) . .
O5 P3 H3 104.81(14) 3_665 .
O5 P3 H3 104.81(14) 5_565 .
P1 O1' H1' 109.5 . .
P1 O1' H1 18(9) . .
H1' O1' H1 93.5 . .
P2 O2' H2' 109.5 . .
P2 O2' H2 13(7) . .
H2' O2' H2 97.9 . .
P3 O3' H3' 109.5 . .
P3 O3' H3 0.000(15) . .
H3' O3' H3 109.5 . .
O7 P4A O7 115.6(4) 8_557 .
O7 P4A O10 108.7(4) 8_557 .
O7 P4A O10 108.7(4) . .
O7 P4A O11A 113.0(4) 8_557 .
O7 P4A O11A 113.0(4) . .
O10 P4A O11A 95.9(10) . .
O7 P4A H10B 119.6 8_557 .
O7 P4A H10B 119.6 . .
O10 P4A H10B 31.1 . .
O11A P4A H10B 64.9 . .
P4A O11A H11A 109.5 . .
O7 P4B O7 119.6(8) . 8_557
O7 P4B O10 110.1(9) . .
O7 P4B O10 110.1(9) 8_557 .
O7 P4B O11B 106.9(12) . .
O7 P4B O11B 106.9(12) 8_557 .
O10 P4B O11B 101.4(17) . .
P4B O11B H11B 109.5 . .
P2 O1 V2 133.12(18) . .
P2 O2 V2 136.93(19) . 3_665
P2 O3 V2 136.93(19) . 9_456
P1 O4 V2 139.50(19) . .
P3 O5 V2 149.0(2) . .
V2 O6 H6AW 126(5) . .
V2 O6 H6BW 124(5) . .
H6AW O6 H6BW 108(3) . .
P4B O7 P4A 33.5(7) . .
P4B O7 V3 148.7(6) . .
P4A O7 V3 142.7(3) . .
P1 O8 V3 132.01(18) . .
P1 O9 V1 138.39(17) . .
P4A O10 P4B 32.4(7) . .
P4A O10 H10A 109.5 . .
P4B O10 H10A 77.1 . .
P4A O10 H10B 76 . .
P4B O10 H10B 108.4 . .
H10A O10 H10B 174.5 . .
C1A N1 C1B 16.6(15) . .
C1A N1 H1A 109.5 . .
C1B N1 H1A 110.2 . .
C1A N1 H1B 109.5 . .
C1B N1 H1B 122.6 . .
H1A N1 H1B 109.5 . .
C1A N1 H1C 109.5 . .
C1B N1 H1C 94.2 . .
H1A N1 H1C 109.5 . .
H1B N1 H1C 109.5 . .
N1 C1A C2A 99.1(14) . .
N1 C1A C3A 97.7(14) . .
C2A C1A C3A 105.2(13) . .
N1 C1A H1A1 117.2 . .
C2A C1A H1A1 117.2 . .
C3A C1A H1A1 117.2 . .
C4A C2A C1A 102.4(13) . .
C4A C2A H2A1 111.3 . .
C1A C2A H2A1 111.3 . .
C4A C2A H2A2 111.3 . .
C1A C2A H2A2 111.3 . .
H2A1 C2A H2A2 109.2 . .
C5A C3A C1A 106.1(12) . .
C5A C3A H3A1 110.5 . .
C1A C3A H3A1 110.5 . .
C5A C3A H3A2 110.5 . .
C1A C3A H3A2 110.5 . .
H3A1 C3A H3A2 108.7 . .
C2A C4A C5A 107.6(14) . .
C2A C4A H4A1 110.2 . .
C5A C4A H4A1 110.2 . .
C2A C4A H4A2 110.2 . .
C5A C4A H4A2 110.2 . .
H4A1 C4A H4A2 108.5 . .
C4A C5A C3A 105.9(12) . .
C4A C5A H5A1 110.6 . .
C3A C5A H5A1 110.6 . .
C4A C5A H5A2 110.6 . .
C3A C5A H5A2 110.6 . .
H5A1 C5A H5A2 108.7 . .
C2B C1B N1 106.6(18) . .
C2B C1B C3B 103.7(14) . .
N1 C1B C3B 102.3(17) . .
C2B C1B H1B1 114.3 . .
N1 C1B H1B1 114.3 . .
C3B C1B H1B1 114.3 . .
C1B C2B C4B 102.8(15) . .
C1B C2B H2B1 111.2 . .
C4B C2B H2B1 111.2 . .
C1B C2B H2B2 111.2 . .
C4B C2B H2B2 111.2 . .
H2B1 C2B H2B2 109.1 . .
C5B C3B C1B 105.5(13) . .
C5B C3B H3B1 110.6 . .
C1B C3B H3B1 110.6 . .
C5B C3B H3B2 110.6 . .
C1B C3B H3B2 110.6 . .
H3B1 C3B H3B2 108.8 . .
C5B C4B C2B 98.6(16) . .
C5B C4B H4B1 112.1 . .
C2B C4B H4B1 112.1 . .
C5B C4B H4B2 112.1 . .
C2B C4B H4B2 112.1 . .
H4B1 C4B H4B2 109.7 . .
C4B C5B C3B 105.7(15) . .
C4B C5B H5B1 110.6 . .
C3B C5B H5B1 110.6 . .
C4B C5B H5B2 110.6 . .
C3B C5B H5B2 110.6 . .
H5B1 C5B H5B2 108.7 . .

loop_
_geom_bond_atom_site_label_1
_geom_bond_atom_site_label_2
_geom_bond_distance
_geom_bond_site_symmetry_2
V1 O9 2.014(3) 3_675
V1 O9 2.014(3) .
V1 O9 2.014(3) 5_465
V1 O9 2.014(3) 11_666
V1 O9 2.014(3) 7_576
V1 O9 2.014(3) 9_456
V2 O2 1.967(3) 5_565
V2 O5 1.974(3) .
V2 O4 1.985(3) .
V2 O3 2.000(3) 11_666
V2 O1 2.001(3) .
V2 O6 2.088(3) .
V3 O8 1.998(3) 5_465
V3 O8 1.998(3) .
V3 O8 1.998(3) 3_675
V3 O7 1.999(4) .
V3 O7 1.999(4) 3_675
V3 O7 1.999(4) 5_465
P1 O1' 1.509(9) .
P1 O8 1.515(3) .
P1 O4 1.525(3) .
P1 O9 1.534(3) .
P1 H1 1.300(11) .
P2 O2 1.515(3) .
P2 O3 1.517(3) .
P2 O1 1.521(3) .
P2 O2' 1.527(8) .
P2 H2 1.302(10) .
P3 O3' 1.502(10) .
P3 O5 1.514(3) .
P3 O5 1.514(3) 3_665
P3 O5 1.514(3) 5_565
P3 H3 1.301(10) .
O1' H1' 0.82 .
O1' H1 0.222(18) .
O2' H2' 0.82 .
O2' H2 0.232(15) .
O3' H3' 0.82 .
O3' H3 0.201(15) .
P4A O7 1.486(4) 8_557
P4A O7 1.486(4) .
P4A O10 1.520(15) .
P4A O11A 1.55(2) .
P4A H10B 1.5427 .
O11A H11A 0.82 .
P4B O7 1.455(7) .
P4B O7 1.455(7) 8_557
P4B O10 1.523(19) .
P4B O11B 1.65(4) .
O11B H11B 0.82 .
O2 V2 1.967(3) 3_665
O3 V2 2.000(3) 9_456
O6 H6AW 0.845(10) .
O6 H6BW 0.844(10) .
O10 H10A 0.82 .
O10 H10B 0.82 .
N1 C1A 1.435(10) .
N1 C1B 1.449(10) .
N1 H1A 0.89 .
N1 H1B 0.89 .
N1 H1C 0.89 .
C1A C2A 1.447(10) .
C1A C3A 1.457(10) .
C1A H1A1 0.98 .
C2A C4A 1.437(10) .
C2A H2A1 0.97 .
C2A H2A2 0.97 .
C3A C5A 1.444(10) .
C3A H3A1 0.97 .
C3A H3A2 0.97 .
C4A C5A 1.441(10) .
C4A H4A1 0.97 .
C4A H4A2 0.97 .
C5A H5A1 0.97 .
C5A H5A2 0.97 .
C1B C2B 1.446(10) .
C1B C3B 1.451(10) .
C1B H1B1 0.98 .
C2B C4B 1.456(10) .
C2B H2B1 0.97 .
C2B H2B2 0.97 .
C3B C5B 1.445(10) .
C3B H3B1 0.97 .
C3B H3B2 0.97 .
C4B C5B 1.444(10) .
C4B H4B1 0.97 .
C4B H4B2 0.97 .
C5B H5B1 0.97 .
C5B H5B2 0.97 .
